data_2207229
loop_
_publ_author_name
'Hamid, Mazhar'
'Zeller, Matthias'
'Hunter, Allen D.'
'Mazhar, Muhammad'
'Tahir, Asif Ali'

_publ_section_title
;
 Redetermination of bis(2,4-pentanedionato)palladium(II)
;
_journal_coeditor_code HB6271
_journal_issue 11
_journal_name_full 'Acta Crystallographica Section E'
_journal_page_first m2181
_journal_page_last m2183
_journal_paper_doi 10.1107/S1600536805030692
_journal_volume 61
_journal_year 2005
_chemical_formula_iupac '[Pd (C5 H7 O2)2]'
_chemical_formula_moiety 'C10 H14 O4 Pd'
_chemical_formula_sum 'C10 H14 O4 Pd'
_chemical_formula_weight 304.61
_chemical_name_systematic
;
bis(2,4-pentanedionato)palladium(II)
;
_space_group_IT_number 14
_symmetry_cell_setting monoclinic
_symmetry_space_group_name_Hall '-P 2yn'
_symmetry_space_group_name_H-M 'P 1 21/n 1'
_atom_sites_solution_hydrogens geom
_atom_sites_solution_primary direct
_atom_sites_solution_secondary difmap
_audit_creation_method SHELXL-97
_cell_angle_alpha 90.00
_cell_angle_beta 95.807(2)
_cell_angle_gamma 90.00
_cell_formula_units_Z 2
_cell_length_a 9.9119(10)
_cell_length_b 5.2232(5)
_cell_length_c 10.3877(10)
_cell_measurement_reflns_used 4907
_cell_measurement_temperature 100(2)
_cell_measurement_theta_max 30.16
_cell_measurement_theta_min 3.00
_cell_volume 535.03(9)
_computing_cell_refinement 'SAINT-Plus (Bruker, 2003)'
_computing_data_collection 'SMART (Bruker, 2002)'
_computing_data_reduction SAINT-Plus
_computing_molecular_graphics SHELXTL
_computing_publication_material SHELXTL
_computing_structure_refinement SHELXTL
_computing_structure_solution 'SHELXTL (Bruker, 2000)'
_diffrn_ambient_temperature 100(2)
_diffrn_measured_fraction_theta_full 0.996
_diffrn_measured_fraction_theta_max 0.996
_diffrn_measurement_device_type 'Bruker SMART APEX CCD'
_diffrn_measurement_method \w
_diffrn_radiation_monochromator graphite
_diffrn_radiation_source 'fine-focus sealed tube'
_diffrn_radiation_type MoK\a
_diffrn_radiation_wavelength 0.71073
_diffrn_reflns_av_R_equivalents 0.0331
_diffrn_reflns_av_sigmaI/netI 0.0239
_diffrn_reflns_limit_h_max 13
_diffrn_reflns_limit_h_min -14
_diffrn_reflns_limit_k_max 7
_diffrn_reflns_limit_k_min -7
_diffrn_reflns_limit_l_max 14
_diffrn_reflns_limit_l_min -14
_diffrn_reflns_number 5832
_diffrn_reflns_theta_full 30.16
_diffrn_reflns_theta_max 30.16
_diffrn_reflns_theta_min 3.94
_diffrn_standards_decay_% 0
_diffrn_standards_number 0
_exptl_absorpt_coefficient_mu 1.725
_exptl_absorpt_correction_T_max 0.65
_exptl_absorpt_correction_T_min 0.4534
_exptl_absorpt_correction_type multi-scan
_exptl_absorpt_process_details '(SADABS in SAINT-Plus; Bruker, 2003)'
_exptl_crystal_colour orange
_exptl_crystal_density_diffrn 1.891
_exptl_crystal_density_method 'not measured'
_exptl_crystal_description block
_exptl_crystal_F_000 304
_exptl_crystal_size_max 0.60
_exptl_crystal_size_mid 0.55
_exptl_crystal_size_min 0.25
_refine_diff_density_max 1.231
_refine_diff_density_min -1.730
_refine_ls_extinction_method none
_refine_ls_goodness_of_fit_ref 1.096
_refine_ls_hydrogen_treatment constr
_refine_ls_matrix_type full
_refine_ls_number_parameters 72
_refine_ls_number_reflns 1581
_refine_ls_number_restraints 0
_refine_ls_restrained_S_all 1.096
_refine_ls_R_factor_all 0.0256
_refine_ls_R_factor_gt 0.0242
_refine_ls_shift/su_max 0.000
_refine_ls_shift/su_mean 0.000
_refine_ls_structure_factor_coef Fsqd
_refine_ls_weighting_details 'calc w = 1/[\s^2^(Fo^2^)+(0.0402P)^2^+0.24P] where P = (Fo^2^+2Fc^2^)/3'
_refine_ls_weighting_scheme calc
_refine_ls_wR_factor_gt 0.0659
_refine_ls_wR_factor_ref 0.0675
_reflns_number_gt 1457
_reflns_number_total 1581
_reflns_threshold_expression I>2\s(I)
_cod_data_source_file hb6271.cif
_cod_data_source_block I
_cod_depositor_comments
;
The following automatic conversions were performed:
'_symmetry_cell_setting' value 'Monoclinic' changed to 'monoclinic'
according to '/home/saulius/struct/CIF-dictionaries/cif_core.dic'
dictionary named 'cif_core.dic' version 2.4.1 from 2010-06-29.

Automatic conversion script
Id: cif_fix_enum 1527 2010-12-29 10:47:43Z saulius 

The following automatic conversions were performed:

'_symmetry_cell_setting' value 'Monoclinic' changed to 'monoclinic'
according to /home/saulius/struct/CIF-dictionaries/cif_core.dic
dictionary named 'cif_core.dic' version 2.4.1 from 2010-06-29.

Automatic conversion script
Id: cif_fix_values 1715 2011-07-08 13:25:40Z adriana 
;
_cod_original_sg_symbol_H-M 'P 21/n'
_cod_database_code 2207229
_cod_database_fobs_code 2207229

loop_
_symmetry_equiv_pos_as_xyz
'x, y, z'
'-x+1/2, y+1/2, -z+1/2'
'-x, -y, -z'
'x-1/2, -y-1/2, z-1/2'

loop_
_atom_site_label
_atom_site_fract_x
_atom_site_fract_y
_atom_site_fract_z
_atom_site_U_iso_or_equiv
_atom_site_adp_type
_atom_site_calc_flag
_atom_site_refinement_flags
_atom_site_occupancy
_atom_site_type_symbol
Pd1 0.0000 0.0000 0.0000 0.01332(8) Uani d S 1 Pd
O2 0.16908(10) 0.2016(2) -0.00239(10) 0.0177(2) Uani d . 1 O
O1 -0.06801(10) 0.1940(2) 0.14436(10) 0.0179(2) Uani d . 1 O
C2 -0.00692(14) 0.3901(3) 0.19495(13) 0.0165(3) Uani d . 1 C
C4 0.19486(14) 0.3966(3) 0.06983(13) 0.0165(3) Uani d . 1 C
C3 0.1164(2) 0.4891(2) 0.1640(2) 0.0169(4) Uani d . 1 C
H3 0.1505 0.6343 0.2119 0.020 Uiso calc R 1 H
C1 -0.0787(2) 0.5240(3) 0.2962(2) 0.0206(4) Uani d . 1 C
H1A -0.1572 0.4220 0.3156 0.031 Uiso calc R 1 H
H1B -0.1094 0.6927 0.2641 0.031 Uiso calc R 1 H
H1C -0.0165 0.5445 0.3750 0.031 Uiso calc R 1 H
C5 0.3224(2) 0.5367(4) 0.0475(2) 0.0203(3) Uani d . 1 C
H5A 0.3867 0.5266 0.1255 0.030 Uiso calc R 1 H
H5B 0.3012 0.7165 0.0276 0.030 Uiso calc R 1 H
H5C 0.3629 0.4584 -0.0253 0.030 Uiso calc R 1 H

loop_
_atom_site_aniso_label
_atom_site_aniso_U_11
_atom_site_aniso_U_22
_atom_site_aniso_U_33
_atom_site_aniso_U_12
_atom_site_aniso_U_13
_atom_site_aniso_U_23
Pd1 0.01223(11) 0.01361(12) 0.01494(12) -0.00067(4) 0.00536(7) -0.00084(4)
O2 0.0159(4) 0.0172(5) 0.0210(5) -0.0024(4) 0.0066(4) -0.0020(4)
O1 0.0173(4) 0.0181(5) 0.0195(5) -0.0013(4) 0.0078(4) -0.0029(4)
C2 0.0175(6) 0.0171(6) 0.0153(6) 0.0019(5) 0.0033(5) 0.0013(5)
C4 0.0145(6) 0.0176(7) 0.0176(6) -0.0004(5) 0.0024(4) 0.0022(5)
C3 0.0173(9) 0.0166(9) 0.0172(9) -0.0014(4) 0.0030(7) -0.0016(4)
C1 0.0212(9) 0.0233(8) 0.0186(8) 0.0004(5) 0.0092(7) -0.0038(5)
C5 0.0135(7) 0.0236(7) 0.0247(8) -0.0046(6) 0.0057(6) -0.0015(7)

loop_
_atom_type_symbol
_atom_type_description
_atom_type_scat_dispersion_real
_atom_type_scat_dispersion_imag
_atom_type_scat_source
C C 0.0033 0.0016 'International Tables Vol C Tables 4.2.6.8 and 6.1.1.4'
H H 0.0000 0.0000 'International Tables Vol C Tables 4.2.6.8 and 6.1.1.4'
O O 0.0106 0.0060 'International Tables Vol C Tables 4.2.6.8 and 6.1.1.4'
Pd Pd -0.9988 1.0072 'International Tables Vol C Tables 4.2.6.8 and 6.1.1.4'

loop_
_geom_angle_atom_site_label_1
_geom_angle_atom_site_label_2
_geom_angle_atom_site_label_3
_geom_angle_site_symmetry_1
_geom_angle_site_symmetry_3
_geom_angle
_geom_angle_publ_flag
O2 Pd1 O2 . 3 180.0 n
O2 Pd1 O1 . . 95.19(4) y
O2 Pd1 O1 3 . 84.81(4) n
O2 Pd1 O1 . 3 84.81(4) y
O2 Pd1 O1 3 3 95.19(4) ?
O1 Pd1 O1 . 3 180.0 n
C4 O2 Pd1 . . 122.44(9) n
C2 O1 Pd1 . . 122.56(9) n
O1 C2 C3 . . 126.41(14) n
O1 C2 C1 . . 115.06(13) n
C3 C2 C1 . . 118.53(15) n
O2 C4 C3 . . 126.58(14) n
O2 C4 C5 . . 114.87(13) n
C3 C4 C5 . . 118.55(15) n
C2 C3 C4 . . 126.62(15) n
C2 C3 H3 . . 116.7 ?
C4 C3 H3 . . 116.7 ?
C2 C1 H1A . . 109.5 ?
C2 C1 H1B . . 109.5 ?
H1A C1 H1B . . 109.5 ?
C2 C1 H1C . . 109.5 ?
H1A C1 H1C . . 109.5 ?
H1B C1 H1C . . 109.5 ?
C4 C5 H5A . . 109.5 ?
C4 C5 H5B . . 109.5 ?
H5A C5 H5B . . 109.5 ?
C4 C5 H5C . . 109.5 ?
H5A C5 H5C . . 109.5 ?
H5B C5 H5C . . 109.5 ?

loop_
_geom_bond_atom_site_label_1
_geom_bond_atom_site_label_2
_geom_bond_site_symmetry_2
_geom_bond_distance
_geom_bond_publ_flag
Pd1 O2 . 1.9815(10) y
Pd1 O2 3 1.9816(10) n
Pd1 O1 . 1.9837(10) y
Pd1 O1 3 1.9837(10) ?
O2 C4 . 1.2755(18) n
O1 C2 . 1.2757(18) n
C2 C3 . 1.394(3) n
C2 C1 . 1.501(2) n
C4 C3 . 1.396(3) n
C4 C5 . 1.499(2) n
C3 H3 . 0.9500 ?
C1 H1A . 0.9800 ?
C1 H1B . 0.9800 ?
C1 H1C . 0.9800 ?
C5 H5A . 0.9800 ?
C5 H5B . 0.9800 ?
C5 H5C . 0.9800 ?
